data_7223586
loop_
_publ_author_name
'Ovsyannikov, A. S.'
'Noamane, M. H.'
'Abidi, R.'
'Ferlay, S.'
'Solovieva, S. E.'
'Antipin, I. S.'
'Konovalov, A. I.'
'Kyritsakas, N.'
'Hosseini, M. W.'

_publ_section_title
;
 Molecular tectonics: dimensionality and geometry control of silver
 coordination networks based on pyrazolyl appended thiacalixarenes
;
_journal_issue 5
_journal_name_full CrystEngComm
_journal_page_first 691
_journal_paper_doi 10.1039/C5CE02310F
_journal_volume 18
_journal_year 2016
_chemical_formula_moiety '2(C30 H36 Ag N4 S4),2(B F4),H2 O'
_chemical_formula_sum 'C60 H74 Ag2 B2 F8 N8 O S8'
_chemical_formula_weight 1569.11
_space_group_crystal_system tetragonal
_space_group_IT_number 88
_space_group_name_Hall '-I 4ad'
_space_group_name_H-M_alt 'I 41/a'
_symmetry_space_group_name_Hall '-I 4ad'
_symmetry_space_group_name_H-M 'I 41/a :2'
_atom_sites_solution_hydrogens geom
_audit_creation_method SHELXL-2014/6
_audit_update_record
;
2015-11-23 deposited with the CCDC.
2015-12-21 downloaded from the CCDC.
;
_cell_angle_alpha 90
_cell_angle_beta 90
_cell_angle_gamma 90
_cell_formula_units_Z 8
_cell_length_a 16.0983(5)
_cell_length_b 16.0983(5)
_cell_length_c 54.7728(15)
_cell_measurement_reflns_used 116000
_cell_measurement_temperature 173(2)
_cell_measurement_theta_max 25.
_cell_measurement_theta_min 2.5
_cell_volume 14194.7(7)
_computing_cell_refinement 'Bruker SAINT'
_computing_data_collection 'Bruker APEX2'
_computing_data_reduction 'Bruker SAINT'
_computing_molecular_graphics 'Bruker SHELXTL'
_computing_publication_material 'Bruker SHELXTL'
_computing_structure_refinement 'SHELXL-2014/6 (Sheldrick, 2014)'
_computing_structure_solution 'SHELXS-97 (Sheldrick, 2008)'
_diffrn_ambient_temperature 173(2)
_diffrn_measured_fraction_theta_full 0.999
_diffrn_measured_fraction_theta_max 0.997
_diffrn_measurement_device_type 'Bruker APEX-II CCD'
_diffrn_measurement_method '\f and \w scans'
_diffrn_radiation_monochromator graphite
_diffrn_radiation_source 'fine-focus sealed tube'
_diffrn_radiation_type MoK\a
_diffrn_radiation_wavelength 0.71073
_diffrn_reflns_av_R_equivalents 0.0894
_diffrn_reflns_av_unetI/netI 0.0554
_diffrn_reflns_laue_measured_fraction_full 0.999
_diffrn_reflns_laue_measured_fraction_max 0.997
_diffrn_reflns_limit_h_max 22
_diffrn_reflns_limit_h_min -22
_diffrn_reflns_limit_k_max 22
_diffrn_reflns_limit_k_min -20
_diffrn_reflns_limit_l_max 76
_diffrn_reflns_limit_l_min -75
_diffrn_reflns_number 116099
_diffrn_reflns_point_group_measured_fraction_full 0.999
_diffrn_reflns_point_group_measured_fraction_max 0.997
_diffrn_reflns_theta_full 25.242
_diffrn_reflns_theta_max 30.038
_diffrn_reflns_theta_min 1.937
_exptl_absorpt_coefficient_mu 0.853
_exptl_absorpt_correction_T_max 0.965
_exptl_absorpt_correction_T_min 0.958
_exptl_absorpt_correction_type multi-scan
_exptl_absorpt_process_details sadabs
_exptl_crystal_colour colorless
_exptl_crystal_density_diffrn 1.468
_exptl_crystal_density_meas ?
_exptl_crystal_description prism
_exptl_crystal_F_000 6416
_exptl_crystal_size_max 0.060
_exptl_crystal_size_mid 0.050
_exptl_crystal_size_min 0.050
_refine_diff_density_max 2.347
_refine_diff_density_min -2.478
_refine_diff_density_rms 0.151
_refine_ls_extinction_method none
_refine_ls_goodness_of_fit_ref 1.078
_refine_ls_hydrogen_treatment constr
_refine_ls_matrix_type full
_refine_ls_number_parameters 420
_refine_ls_number_reflns 10377
_refine_ls_number_restraints 35
_refine_ls_restrained_S_all 1.162
_refine_ls_R_factor_all 0.1221
_refine_ls_R_factor_gt 0.0796
_refine_ls_shift/su_max 0.021
_refine_ls_shift/su_mean 0.002
_refine_ls_structure_factor_coef Fsqd
_refine_ls_weighting_details 'w=1/[\s^2^(Fo^2^)+(0.1065P)^2^+127.1229P] where P=(Fo^2^+2Fc^2^)/3'
_refine_ls_weighting_scheme calc
_refine_ls_wR_factor_gt 0.2152
_refine_ls_wR_factor_ref 0.2376
_reflns_Friedel_coverage 0.000
_reflns_number_gt 6911
_reflns_number_total 10377
_reflns_threshold_expression 'I > 2\s(I)'
_cod_data_source_file c5ce02310f1.cif
_cod_data_source_block e3230a_a
_cod_depositor_comments
;
The following automatic conversions were performed:

'_exptl_crystal_density_meas' value 'none' was changed to '?' - the
value is perceived as not measured.

Automatic conversion script
Id: cif_fix_values 4268 2015-11-12 08:31:59Z antanas 

 Adding full bibliography for 7223579--7223589.cif.
;
_cod_original_cell_volume 14194.7(10)
_cod_database_code 7223586
_shelx_space_group_comment
;
The symmetry employed for this shelxl refinement is uniquely defined
by the following loop, which should always be used as a source of
symmetry information in preference to the above space-group names.
They are only intended as comments.
;
_shelx_estimated_absorpt_t_min 0.951
_shelx_estimated_absorpt_t_max 0.959

loop_
_space_group_symop_operation_xyz
'x, y, z'
'-y+3/4, x+1/4, z+1/4'
'-x+1/2, -y, z+1/2'
'y+3/4, -x+3/4, z+3/4'
'x+1/2, y+1/2, z+1/2'
'-y+5/4, x+3/4, z+3/4'
'-x+1, -y+1/2, z+1'
'y+5/4, -x+5/4, z+5/4'
'-x, -y, -z'
'y-3/4, -x-1/4, -z-1/4'
'x-1/2, y, -z-1/2'
'-y-3/4, x-3/4, -z-3/4'
'-x+1/2, -y+1/2, -z+1/2'
'y-1/4, -x+1/4, -z+1/4'
'x, y+1/2, -z'
'-y-1/4, x-1/4, -z-1/4'

loop_
_atom_site_label
_atom_site_type_symbol
_atom_site_fract_x
_atom_site_fract_y
_atom_site_fract_z
_atom_site_U_iso_or_equiv
_atom_site_adp_type
_atom_site_occupancy
_atom_site_site_symmetry_order
_atom_site_calc_flag
_atom_site_refinement_flags_posn
_atom_site_refinement_flags_adp
_atom_site_refinement_flags_occupancy
Ag1 Ag 0.15379(3) 0.07901(3) 0.40594(2) 0.04346(17) Uani 1 1 d . . .
C1 C 0.3766(3) 0.4039(3) 0.38802(8) 0.0203(9) Uani 1 1 d . . .
C2 C 0.3477(3) 0.3340(3) 0.37524(8) 0.0193(9) Uani 1 1 d . . .
C3 C 0.3055(3) 0.2731(3) 0.38911(8) 0.0195(9) Uani 1 1 d . . .
C4 C 0.2914(3) 0.2839(3) 0.41400(8) 0.0225(9) Uani 1 1 d . . .
H4 H 0.2625 0.2431 0.4225 0.027 Uiso 1 1 calc R U .
C5 C 0.3192(3) 0.3538(3) 0.42666(8) 0.0236(9) Uani 1 1 d . . .
C6 C 0.3619(3) 0.4142(3) 0.41311(9) 0.0234(9) Uani 1 1 d . . .
H6 H 0.3807 0.4620 0.4209 0.028 Uiso 1 1 calc R U .
S1 S 0.37064(8) 0.32217(8) 0.34363(2) 0.0240(3) Uani 1 1 d . . .
C7 C 0.2667(3) 0.3260(3) 0.33006(9) 0.0276(10) Uani 1 1 d . . .
H7A H 0.2679 0.2969 0.3145 0.033 Uiso 1 1 calc R U .
H7B H 0.2284 0.2968 0.3407 0.033 Uiso 1 1 calc R U .
C8 C 0.2349(3) 0.4126(3) 0.32594(10) 0.0284(10) Uani 1 1 d . . .
H8A H 0.1760 0.4099 0.3224 0.034 Uiso 1 1 calc R U .
H8B H 0.2417 0.4442 0.3409 0.034 Uiso 1 1 calc R U .
N1 N 0.2769(3) 0.4563(3) 0.30607(8) 0.0275(9) Uani 1 1 d . . .
N2 N 0.3134(3) 0.5317(3) 0.30929(8) 0.0275(9) Uani 1 1 d . . .
C9 C 0.3395(4) 0.5549(4) 0.28714(10) 0.0364(13) Uani 1 1 d . . .
H9 H 0.3675 0.6042 0.2839 0.044 Uiso 1 1 calc R U .
C10 C 0.3194(5) 0.4960(5) 0.26967(11) 0.0501(17) Uani 1 1 d . . .
H10 H 0.3304 0.4980 0.2530 0.060 Uiso 1 1 calc R U .
C11 C 0.2798(5) 0.4340(4) 0.28237(10) 0.0443(15) Uani 1 1 d . . .
H11 H 0.2587 0.3851 0.2758 0.053 Uiso 1 1 calc R U .
C12 C 0.3130(3) 0.3602(3) 0.45428(9) 0.0328(12) Uani 1 1 d D . .
C13 C 0.3711(9) 0.2883(9) 0.4642(2) 0.067(3) Uani 0.5 1 d D . P
H13A H 0.3712 0.2891 0.4817 0.101 Uiso 0.5 1 calc R U P
H13B H 0.4266 0.2965 0.4583 0.101 Uiso 0.5 1 calc R U P
H13C H 0.3506 0.2356 0.4586 0.101 Uiso 0.5 1 calc R U P
C14 C 0.2244(8) 0.3399(11) 0.4631(3) 0.067(3) Uani 0.5 1 d D . P
H14A H 0.1991 0.3010 0.4521 0.101 Uiso 0.5 1 calc R U P
H14B H 0.1920 0.3899 0.4636 0.101 Uiso 0.5 1 calc R U P
H14C H 0.2269 0.3161 0.4792 0.101 Uiso 0.5 1 calc R U P
C15 C 0.3452(10) 0.4423(8) 0.4648(3) 0.067(3) Uani 0.5 1 d D . P
H15A H 0.3081 0.4865 0.4604 0.101 Uiso 0.5 1 calc R U P
H15B H 0.3995 0.4536 0.4585 0.101 Uiso 0.5 1 calc R U P
H15C H 0.3479 0.4383 0.4823 0.101 Uiso 0.5 1 calc R U P
C13A C 0.4011(7) 0.3681(10) 0.4651(2) 0.056(2) Uani 0.5 1 d D . P
H13D H 0.3983 0.3643 0.4826 0.083 Uiso 0.5 1 calc R U P
H13E H 0.4244 0.4208 0.4606 0.083 Uiso 0.5 1 calc R U P
H13F H 0.4355 0.3242 0.4589 0.083 Uiso 0.5 1 calc R U P
C14A C 0.2679(9) 0.2864(8) 0.4655(2) 0.056(2) Uani 0.5 1 d D . P
H14D H 0.2675 0.2918 0.4829 0.083 Uiso 0.5 1 calc R U P
H14E H 0.2958 0.2360 0.4610 0.083 Uiso 0.5 1 calc R U P
H14F H 0.2118 0.2849 0.4595 0.083 Uiso 0.5 1 calc R U P
C15A C 0.2648(9) 0.4431(8) 0.4607(2) 0.056(2) Uani 0.5 1 d D . P
H15D H 0.2072 0.4370 0.4564 0.083 Uiso 0.5 1 calc R U P
H15E H 0.2883 0.4884 0.4517 0.083 Uiso 0.5 1 calc R U P
H15F H 0.2695 0.4540 0.4779 0.083 Uiso 0.5 1 calc R U P
S2 S 0.26184(7) 0.18054(7) 0.37616(2) 0.0211(2) Uani 1 1 d . . .
S3 S 0.15632(7) -0.05763(7) 0.37504(2) 0.0221(2) Uani 1 1 d . . .
C16 C 0.0557(3) -0.0652(3) 0.36122(8) 0.0212(9) Uani 1 1 d . . .
C17 C -0.0183(3) -0.0699(3) 0.37462(8) 0.0204(9) Uani 1 1 d . . .
C18 C -0.0924(3) -0.0800(3) 0.36096(8) 0.0205(9) Uani 1 1 d . . .
C19 C -0.0914(3) -0.0792(3) 0.33550(8) 0.0213(9) Uani 1 1 d . . .
H19 H -0.1413 -0.0843 0.3271 0.026 Uiso 1 1 calc R U .
C20 C -0.0177(3) -0.0709(3) 0.32223(8) 0.0235(9) Uani 1 1 d . . .
C21 C 0.0555(3) -0.0649(3) 0.33567(8) 0.0232(9) Uani 1 1 d . . .
H21 H 0.1058 -0.0607 0.3274 0.028 Uiso 1 1 calc R U .
S4 S -0.01327(8) -0.07073(9) 0.40717(2) 0.0290(3) Uani 1 1 d . . .
C22 C -0.0839(4) 0.0090(4) 0.41769(11) 0.0402(14) Uani 1 1 d . . .
H22A H -0.1349 0.0051 0.4083 0.048 Uiso 1 1 calc R U .
H22B H -0.0978 -0.0022 0.4346 0.048 Uiso 1 1 calc R U .
C23 C -0.0512(4) 0.0978(4) 0.41585(14) 0.0502(17) Uani 1 1 d . . .
H23A H -0.0928 0.1355 0.4223 0.060 Uiso 1 1 calc R U .
H23B H -0.0019 0.1029 0.4259 0.060 Uiso 1 1 calc R U .
N5 N -0.0311(3) 0.1227(3) 0.39124(11) 0.0388(12) Uani 1 1 d . . .
N6 N 0.0484(3) 0.1249(3) 0.38337(10) 0.0341(10) Uani 1 1 d . . .
C24 C 0.0440(4) 0.1424(4) 0.35972(13) 0.0433(15) Uani 1 1 d . . .
H24 H 0.0898 0.1476 0.3495 0.052 Uiso 1 1 calc R U .
C25 C -0.0377(5) 0.1519(4) 0.35220(16) 0.056(2) Uani 1 1 d . . .
H25 H -0.0568 0.1642 0.3366 0.067 Uiso 1 1 calc R U .
C26 C -0.0843(4) 0.1390(4) 0.37288(16) 0.0511(18) Uani 1 1 d . . .
H26 H -0.1419 0.1412 0.3740 0.061 Uiso 1 1 calc R U .
C27 C -0.0154(4) -0.0700(4) 0.29418(9) 0.0338(12) Uani 1 1 d . . .
C28 C -0.0960(5) -0.1038(8) 0.28342(13) 0.076(3) Uani 1 1 d . . .
H28A H -0.1081 -0.1569 0.2906 0.114 Uiso 1 1 calc R U .
H28B H -0.0899 -0.1099 0.2661 0.114 Uiso 1 1 calc R U .
H28C H -0.1405 -0.0659 0.2868 0.114 Uiso 1 1 calc R U .
C29 C 0.0561(5) -0.1238(7) 0.28466(14) 0.072(3) Uani 1 1 d . . .
H29A H 0.1078 -0.1034 0.2910 0.108 Uiso 1 1 calc R U .
H29B H 0.0573 -0.1216 0.2672 0.108 Uiso 1 1 calc R U .
H29C H 0.0481 -0.1802 0.2898 0.108 Uiso 1 1 calc R U .
C30 C -0.0013(9) 0.0183(6) 0.28585(15) 0.095(4) Uani 1 1 d . . .
H30A H -0.0482 0.0518 0.2903 0.143 Uiso 1 1 calc R U .
H30B H 0.0054 0.0193 0.2684 0.143 Uiso 1 1 calc R U .
H30C H 0.0479 0.0399 0.2935 0.143 Uiso 1 1 calc R U .
B2 B 0.0000 0.2500 0.4596(2) 0.0977(13) Uani 1 2 d DS T P
F5 F 0.0667(4) 0.2288(4) 0.44447(12) 0.0977(13) Uani 1 1 d D . .
F6 F -0.0221(4) 0.1802(4) 0.47321(12) 0.0977(13) Uani 1 1 d D . .
O2 O 0.0000 1.0000 0.5000 0.45(3) Uani 1 2 d S . P
F1 F 0.4269(8) 0.6062(9) 0.4434(2) 0.133(3) Uani 0.5 1 d D . P
B1 B 0.4694(13) 0.6061(14) 0.4678(4) 0.133(3) Uani 0.50 1 d D . P
F3 F 0.4311(8) 0.6682(10) 0.4831(2) 0.133(3) Uani 0.5 1 d D . P
F4 F 0.5557(7) 0.6265(10) 0.4634(2) 0.133(3) Uani 0.5 1 d D . P
F2 F 0.4668(15) 0.5234(11) 0.4804(4) 0.133(3) Uani 0.5 1 d D . P

loop_
_atom_site_aniso_label
_atom_site_aniso_U_11
_atom_site_aniso_U_22
_atom_site_aniso_U_33
_atom_site_aniso_U_23
_atom_site_aniso_U_13
_atom_site_aniso_U_12
Ag1 0.0373(3) 0.0529(3) 0.0402(3) 0.0070(2) -0.01212(19) 0.0037(2)
C1 0.021(2) 0.023(2) 0.017(2) 0.0026(17) 0.0026(16) 0.0020(17)
C2 0.020(2) 0.023(2) 0.0148(19) 0.0004(16) 0.0034(16) 0.0019(17)
C3 0.025(2) 0.018(2) 0.0161(19) -0.0018(16) 0.0019(16) 0.0021(17)
C4 0.028(2) 0.021(2) 0.019(2) 0.0003(17) 0.0051(18) 0.0000(18)
C5 0.026(2) 0.027(2) 0.018(2) 0.0009(18) 0.0036(17) 0.0016(19)
C6 0.025(2) 0.027(2) 0.018(2) -0.0026(17) 0.0024(17) -0.0010(19)
S1 0.0270(6) 0.0296(6) 0.0154(5) -0.0020(4) 0.0044(4) -0.0009(5)
C7 0.035(3) 0.026(2) 0.022(2) -0.0001(18) -0.007(2) -0.005(2)
C8 0.029(3) 0.030(3) 0.027(2) 0.005(2) 0.002(2) -0.002(2)
N1 0.032(2) 0.028(2) 0.022(2) 0.0016(16) 0.0008(17) -0.0025(18)
N2 0.027(2) 0.029(2) 0.027(2) 0.0027(17) -0.0042(17) -0.0046(17)
C9 0.041(3) 0.037(3) 0.031(3) 0.009(2) -0.006(2) -0.012(2)
C10 0.064(4) 0.065(4) 0.022(3) 0.006(3) -0.001(3) -0.019(4)
C11 0.065(4) 0.044(3) 0.024(3) -0.006(2) 0.001(3) -0.021(3)
C12 0.041(3) 0.042(3) 0.016(2) -0.003(2) 0.005(2) -0.006(2)
C13 0.081(7) 0.096(8) 0.025(4) -0.006(4) 0.013(4) -0.009(6)
C14 0.081(7) 0.096(8) 0.025(4) -0.006(4) 0.013(4) -0.009(6)
C15 0.081(7) 0.096(8) 0.025(4) -0.006(4) 0.013(4) -0.009(6)
C13A 0.073(6) 0.079(6) 0.014(3) -0.003(3) 0.005(3) -0.003(5)
C14A 0.073(6) 0.079(6) 0.014(3) -0.003(3) 0.005(3) -0.003(5)
C15A 0.073(6) 0.079(6) 0.014(3) -0.003(3) 0.005(3) -0.003(5)
S2 0.0199(5) 0.0217(5) 0.0216(5) -0.0020(4) 0.0025(4) -0.0011(4)
S3 0.0224(5) 0.0211(5) 0.0228(5) 0.0026(4) -0.0045(4) -0.0020(4)
C16 0.022(2) 0.020(2) 0.021(2) 0.0031(17) -0.0025(17) 0.0000(18)
C17 0.027(2) 0.018(2) 0.0165(19) 0.0000(16) -0.0010(17) 0.0006(17)
C18 0.022(2) 0.021(2) 0.019(2) 0.0044(17) 0.0004(17) -0.0006(17)
C19 0.021(2) 0.025(2) 0.018(2) -0.0001(17) -0.0028(17) 0.0020(18)
C20 0.024(2) 0.027(2) 0.020(2) 0.0056(18) -0.0001(17) 0.0022(19)
C21 0.024(2) 0.027(2) 0.019(2) 0.0046(18) 0.0029(17) 0.0010(19)
S4 0.0318(6) 0.0385(7) 0.0166(5) -0.0017(5) 0.0005(5) 0.0000(5)
C22 0.036(3) 0.052(4) 0.033(3) -0.022(3) 0.007(2) -0.003(3)
C23 0.040(3) 0.051(4) 0.060(4) -0.031(3) -0.001(3) 0.001(3)
N5 0.027(2) 0.026(2) 0.063(3) -0.011(2) -0.007(2) 0.0035(19)
N6 0.028(2) 0.025(2) 0.048(3) 0.000(2) -0.009(2) 0.0012(18)
C24 0.046(4) 0.029(3) 0.055(4) 0.011(3) -0.018(3) -0.007(3)
C25 0.054(4) 0.035(3) 0.080(5) 0.016(3) -0.036(4) -0.009(3)
C26 0.034(3) 0.036(3) 0.082(5) 0.003(3) -0.026(3) 0.003(3)
C27 0.032(3) 0.051(3) 0.018(2) 0.004(2) 0.000(2) 0.003(2)
C28 0.048(4) 0.155(10) 0.026(3) -0.010(4) -0.003(3) -0.009(5)
C29 0.060(5) 0.121(8) 0.035(4) -0.022(4) -0.001(3) 0.020(5)
C30 0.177(12) 0.074(6) 0.035(4) 0.028(4) -0.010(5) -0.032(7)
B2 0.116(3) 0.076(3) 0.101(3) 0.000 0.000 0.002(2)
F5 0.116(3) 0.076(3) 0.101(3) 0.000 0.000 0.002(2)
F6 0.116(3) 0.076(3) 0.101(3) 0.000 0.000 0.002(2)
O2 0.25(3) 0.18(2) 0.92(9) -0.30(4) 0.36(4) -0.109(19)
F1 0.120(6) 0.180(9) 0.098(6) -0.050(6) -0.039(5) 0.066(6)
B1 0.120(6) 0.180(9) 0.098(6) -0.050(6) -0.039(5) 0.066(6)
F3 0.120(6) 0.180(9) 0.098(6) -0.050(6) -0.039(5) 0.066(6)
F4 0.120(6) 0.180(9) 0.098(6) -0.050(6) -0.039(5) 0.066(6)
F2 0.120(6) 0.180(9) 0.098(6) -0.050(6) -0.039(5) 0.066(6)

loop_
_atom_type_symbol
_atom_type_description
_atom_type_scat_dispersion_real
_atom_type_scat_dispersion_imag
_atom_type_scat_source
C C 0.0033 0.0016 'International Tables Vol C Tables 4.2.6.8 and 6.1.1.4'
H H 0.0000 0.0000 'International Tables Vol C Tables 4.2.6.8 and 6.1.1.4'
Ag Ag -0.8971 1.1015 'International Tables Vol C Tables 4.2.6.8 and 6.1.1.4'
B B 0.0013 0.0007 'International Tables Vol C Tables 4.2.6.8 and 6.1.1.4'
F F 0.0171 0.0103 'International Tables Vol C Tables 4.2.6.8 and 6.1.1.4'
N N 0.0061 0.0033 'International Tables Vol C Tables 4.2.6.8 and 6.1.1.4'
O O 0.0106 0.0060 'International Tables Vol C Tables 4.2.6.8 and 6.1.1.4'
S S 0.1246 0.1234 'International Tables Vol C Tables 4.2.6.8 and 6.1.1.4'

loop_
_geom_angle_atom_site_label_1
_geom_angle_atom_site_label_2
_geom_angle_atom_site_label_3
_geom_angle
_geom_angle_site_symmetry_1
_geom_angle_site_symmetry_3
N2 Ag1 N6 152.28(18) 16_656 .
N2 Ag1 S3 115.68(12) 16_656 .
N6 Ag1 S3 86.31(13) . .
N2 Ag1 S2 105.74(12) 16_656 .
N6 Ag1 S2 87.56(13) . .
S3 Ag1 S2 95.46(4) . .
C2 C1 C6 121.8(4) . .
C2 C1 S2 123.5(3) . 10_666
C6 C1 S2 114.7(4) . 10_666
C1 C2 C3 116.5(4) . .
C1 C2 S1 120.1(3) . .
C3 C2 S1 123.2(3) . .
C4 C3 C2 121.2(4) . .
C4 C3 S2 115.2(3) . .
C2 C3 S2 123.5(3) . .
C3 C4 C5 122.3(4) . .
C3 C4 H4 118.8 . .
C5 C4 H4 118.8 . .
C4 C5 C6 116.9(4) . .
C4 C5 C12 121.9(4) . .
C6 C5 C12 120.8(4) . .
C5 C6 C1 121.2(4) . .
C5 C6 H6 119.4 . .
C1 C6 H6 119.4 . .
C2 S1 C7 101.6(2) . .
C8 C7 S1 113.8(4) . .
C8 C7 H7A 108.8 . .
S1 C7 H7A 108.8 . .
C8 C7 H7B 108.8 . .
S1 C7 H7B 108.8 . .
H7A C7 H7B 107.7 . .
N1 C8 C7 113.6(4) . .
N1 C8 H8A 108.8 . .
C7 C8 H8A 108.8 . .
N1 C8 H8B 108.8 . .
C7 C8 H8B 108.8 . .
H8A C8 H8B 107.7 . .
C11 N1 N2 110.4(4) . .
C11 N1 C8 127.2(5) . .
N2 N1 C8 122.2(4) . .
C9 N2 N1 105.5(4) . .
C9 N2 Ag1 128.5(4) . 10_666
N1 N2 Ag1 125.9(3) . 10_666
N2 C9 C10 111.2(5) . .
N2 C9 H9 124.4 . .
C10 C9 H9 124.4 . .
C11 C10 C9 104.8(5) . .
C11 C10 H10 127.6 . .
C9 C10 H10 127.6 . .
N1 C11 C10 108.0(5) . .
N1 C11 H11 126.0 . .
C10 C11 H11 126.0 . .
C5 C12 C14A 112.3(6) . .
C5 C12 C15 114.3(6) . .
C14A C12 C15 133.1(8) . .
C5 C12 C14 111.1(7) . .
C14A C12 C14 42.8(8) . .
C15 C12 C14 112.2(8) . .
C5 C12 C13A 109.1(6) . .
C14A C12 C13A 110.5(8) . .
C15 C12 C13A 58.2(8) . .
C14 C12 C13A 138.4(8) . .
C5 C12 C15A 108.1(6) . .
C14A C12 C15A 109.5(8) . .
C15 C12 C15A 49.8(8) . .
C14 C12 C15A 69.8(9) . .
C13A C12 C15A 107.2(8) . .
C5 C12 C13 104.6(6) . .
C14A C12 C13 64.8(8) . .
C15 C12 C13 107.6(8) . .
C14 C12 C13 106.5(9) . .
C13A C12 C13 52.1(8) . .
C15A C12 C13 146.0(7) . .
C12 C13 H13A 109.5 . .
C12 C13 H13B 109.5 . .
H13A C13 H13B 109.5 . .
C12 C13 H13C 109.5 . .
H13A C13 H13C 109.5 . .
H13B C13 H13C 109.5 . .
C12 C14 H14A 109.5 . .
C12 C14 H14B 109.5 . .
H14A C14 H14B 109.5 . .
C12 C14 H14C 109.5 . .
H14A C14 H14C 109.5 . .
H14B C14 H14C 109.5 . .
C12 C15 H15A 109.5 . .
C12 C15 H15B 109.5 . .
H15A C15 H15B 109.5 . .
C12 C15 H15C 109.5 . .
H15A C15 H15C 109.5 . .
H15B C15 H15C 109.5 . .
C12 C13A H13D 109.5 . .
C12 C13A H13E 109.5 . .
H13D C13A H13E 109.5 . .
C12 C13A H13F 109.5 . .
H13D C13A H13F 109.5 . .
H13E C13A H13F 109.5 . .
C12 C14A H14D 109.5 . .
C12 C14A H14E 109.5 . .
H14D C14A H14E 109.5 . .
C12 C14A H14F 109.5 . .
H14D C14A H14F 109.5 . .
H14E C14A H14F 109.5 . .
C12 C15A H15D 109.5 . .
C12 C15A H15E 109.5 . .
H15D C15A H15E 109.5 . .
C12 C15A H15F 109.5 . .
H15D C15A H15F 109.5 . .
H15E C15A H15F 109.5 . .
C1 S2 C3 106.1(2) 16_656 .
C1 S2 Ag1 115.28(16) 16_656 .
C3 S2 Ag1 118.86(15) . .
C16 S3 C18 103.3(2) . 10_656
C16 S3 Ag1 107.32(16) . .
C18 S3 Ag1 116.82(15) 10_656 .
C21 C16 C17 121.5(4) . .
C21 C16 S3 115.1(4) . .
C17 C16 S3 123.4(4) . .
C16 C17 C18 116.4(4) . .
C16 C17 S4 119.0(4) . .
C18 C17 S4 124.4(4) . .
C19 C18 C17 121.1(4) . .
C19 C18 S3 116.0(4) . 16_556
C17 C18 S3 122.9(3) . 16_556
C18 C19 C20 122.1(4) . .
C18 C19 H19 119.0 . .
C20 C19 H19 119.0 . .
C21 C20 C19 116.7(4) . .
C21 C20 C27 120.5(4) . .
C19 C20 C27 122.8(4) . .
C20 C21 C16 122.0(4) . .
C20 C21 H21 119.0 . .
C16 C21 H21 119.0 . .
C17 S4 C22 106.5(3) . .
C23 C22 S4 115.2(4) . .
C23 C22 H22A 108.5 . .
S4 C22 H22A 108.5 . .
C23 C22 H22B 108.5 . .
S4 C22 H22B 108.5 . .
H22A C22 H22B 107.5 . .
N5 C23 C22 113.5(5) . .
N5 C23 H23A 108.9 . .
C22 C23 H23A 108.9 . .
N5 C23 H23B 108.9 . .
C22 C23 H23B 108.9 . .
H23A C23 H23B 107.7 . .
C26 N5 N6 111.0(6) . .
C26 N5 C23 127.5(6) . .
N6 N5 C23 121.2(5) . .
C24 N6 N5 105.4(5) . .
C24 N6 Ag1 130.8(4) . .
N5 N6 Ag1 122.4(4) . .
N6 C24 C25 111.4(7) . .
N6 C24 H24 124.3 . .
C25 C24 H24 124.3 . .
C26 C25 C24 104.8(7) . .
C26 C25 H25 127.6 . .
C24 C25 H25 127.6 . .
N5 C26 C25 107.4(6) . .
N5 C26 H26 126.3 . .
C25 C26 H26 126.3 . .
C30 C27 C28 110.3(7) . .
C30 C27 C29 108.4(8) . .
C28 C27 C29 107.8(6) . .
C30 C27 C20 108.3(5) . .
C28 C27 C20 111.3(5) . .
C29 C27 C20 110.7(5) . .
C27 C28 H28A 109.5 . .
C27 C28 H28B 109.5 . .
H28A C28 H28B 109.5 . .
C27 C28 H28C 109.5 . .
H28A C28 H28C 109.5 . .
H28B C28 H28C 109.5 . .
C27 C29 H29A 109.5 . .
C27 C29 H29B 109.5 . .
H29A C29 H29B 109.5 . .
C27 C29 H29C 109.5 . .
H29A C29 H29C 109.5 . .
H29B C29 H29C 109.5 . .
C27 C30 H30A 109.5 . .
C27 C30 H30B 109.5 . .
H30A C30 H30B 109.5 . .
C27 C30 H30C 109.5 . .
H30A C30 H30C 109.5 . .
H30B C30 H30C 109.5 . .
F6 B2 F6 115.5(11) 7_454 .
F6 B2 F5 108.4(4) 7_454 7_454
F6 B2 F5 108.5(4) . 7_454
F6 B2 F5 108.5(4) 7_454 .
F6 B2 F5 108.4(4) . .
F5 B2 F5 107.2(11) 7_454 .
F3 B1 F4 110.4(14) . .
F3 B1 F1 108.7(13) . .
F4 B1 F1 106.8(13) . .
F3 B1 F2 109.6(15) . .
F4 B1 F2 107.7(14) . .
F1 B1 F2 113.5(15) . .

loop_
_geom_bond_atom_site_label_1
_geom_bond_atom_site_label_2
_geom_bond_distance
_geom_bond_site_symmetry_2
Ag1 N2 2.184(4) 16_656
Ag1 N6 2.225(5) .
Ag1 S3 2.7758(13) .
Ag1 S2 2.8908(13) .
C1 C2 1.404(7) .
C1 C6 1.405(6) .
C1 S2 1.789(5) 10_666
C2 C3 1.414(6) .
C2 S1 1.781(4) .
C3 C4 1.393(6) .
C3 S2 1.794(5) .
C4 C5 1.395(7) .
C4 H4 0.9300 .
C5 C6 1.402(7) .
C5 C12 1.520(6) .
C6 H6 0.9300 .
S1 C7 1.831(5) .
C7 C8 1.502(7) .
C7 H7A 0.9700 .
C7 H7B 0.9700 .
C8 N1 1.462(6) .
C8 H8A 0.9700 .
C8 H8B 0.9700 .
N1 C11 1.348(7) .
N1 N2 1.360(6) .
N2 C9 1.337(7) .
N2 Ag1 2.184(4) 10_666
C9 C10 1.386(9) .
C9 H9 0.9300 .
C10 C11 1.374(9) .
C10 H10 0.9300 .
C11 H11 0.9300 .
C12 C14A 1.521(11) .
C12 C15 1.533(12) .
C12 C14 1.541(12) .
C12 C13A 1.543(11) .
C12 C15A 1.583(12) .
C12 C13 1.584(12) .
C13 H13A 0.9600 .
C13 H13B 0.9600 .
C13 H13C 0.9600 .
C14 H14A 0.9600 .
C14 H14B 0.9600 .
C14 H14C 0.9600 .
C15 H15A 0.9600 .
C15 H15B 0.9600 .
C15 H15C 0.9600 .
C13A H13D 0.9600 .
C13A H13E 0.9600 .
C13A H13F 0.9600 .
C14A H14D 0.9600 .
C14A H14E 0.9600 .
C14A H14F 0.9600 .
C15A H15D 0.9600 .
C15A H15E 0.9600 .
C15A H15F 0.9600 .
S2 C1 1.789(5) 16_656
S3 C16 1.793(5) .
S3 C18 1.796(5) 10_656
C16 C21 1.399(6) .
C16 C17 1.401(7) .
C17 C18 1.418(7) .
C17 S4 1.785(5) .
C18 C19 1.395(6) .
C18 S3 1.796(5) 16_556
C19 C20 1.397(7) .
C19 H19 0.9300 .
C20 C21 1.393(7) .
C20 C27 1.537(7) .
C21 H21 0.9300 .
S4 C22 1.809(6) .
C22 C23 1.527(10) .
C22 H22A 0.9700 .
C22 H22B 0.9700 .
C23 N5 1.443(10) .
C23 H23A 0.9700 .
C23 H23B 0.9700 .
N5 C26 1.346(8) .
N5 N6 1.351(7) .
N6 C24 1.327(8) .
C24 C25 1.386(9) .
C24 H24 0.9300 .
C25 C26 1.374(12) .
C25 H25 0.9300 .
C26 H26 0.9300 .
C27 C30 1.509(11) .
C27 C28 1.525(10) .
C27 C29 1.533(10) .
C28 H28A 0.9600 .
C28 H28B 0.9600 .
C28 H28C 0.9600 .
C29 H29A 0.9600 .
C29 H29B 0.9600 .
C29 H29C 0.9600 .
C30 H30A 0.9600 .
C30 H30B 0.9600 .
C30 H30C 0.9600 .
B2 F6 1.394(7) 7_454
B2 F6 1.394(7) .
B2 F5 1.399(8) 7_454
B2 F5 1.399(8) .
F1 B1 1.498(18) .
B1 F3 1.443(18) .
B1 F4 1.448(18) .
B1 F2 1.500(18) .

loop_
_geom_torsion_atom_site_label_1
_geom_torsion_atom_site_label_2
_geom_torsion_atom_site_label_3
_geom_torsion_atom_site_label_4
_geom_torsion
_geom_torsion_site_symmetry_1
_geom_torsion_site_symmetry_4
C6 C1 C2 C3 -2.1(7) . .
S2 C1 C2 C3 -179.5(3) 10_666 .
C6 C1 C2 S1 -178.1(4) . .
S2 C1 C2 S1 4.6(6) 10_666 .
C1 C2 C3 C4 2.0(7) . .
S1 C2 C3 C4 177.8(4) . .
C1 C2 C3 S2 178.5(3) . .
S1 C2 C3 S2 -5.6(6) . .
C2 C3 C4 C5 -1.3(7) . .
S2 C3 C4 C5 -178.1(4) . .
C3 C4 C5 C6 0.7(7) . .
C3 C4 C5 C12 -172.3(5) . .
C4 C5 C6 C1 -0.8(7) . .
C12 C5 C6 C1 172.3(5) . .
C2 C1 C6 C5 1.6(7) . .
S2 C1 C6 C5 179.1(4) 10_666 .
C1 C2 S1 C7 -116.4(4) . .
C3 C2 S1 C7 67.9(4) . .
C2 S1 C7 C8 83.2(4) . .
S1 C7 C8 N1 71.5(5) . .
C7 C8 N1 C11 60.7(8) . .
C7 C8 N1 N2 -125.4(5) . .
C11 N1 N2 C9 -0.6(6) . .
C8 N1 N2 C9 -175.5(5) . .
C11 N1 N2 Ag1 -178.3(4) . 10_666
C8 N1 N2 Ag1 6.9(7) . 10_666
N1 N2 C9 C10 0.8(7) . .
Ag1 N2 C9 C10 178.3(5) 10_666 .
N2 C9 C10 C11 -0.6(8) . .
N2 N1 C11 C10 0.3(8) . .
C8 N1 C11 C10 174.8(6) . .
C9 C10 C11 N1 0.2(9) . .
C4 C5 C12 C14A -4.6(9) . .
C6 C5 C12 C14A -177.3(8) . .
C4 C5 C12 C15 -178.8(8) . .
C6 C5 C12 C15 8.4(10) . .
C4 C5 C12 C14 -50.7(10) . .
C6 C5 C12 C14 136.6(9) . .
C4 C5 C12 C13A 118.3(8) . .
C6 C5 C12 C13A -54.5(9) . .
C4 C5 C12 C15A -125.5(8) . .
C6 C5 C12 C15A 61.8(8) . .
C4 C5 C12 C13 63.8(9) . .
C6 C5 C12 C13 -108.9(8) . .
C4 C3 S2 C1 -124.4(4) . 16_656
C2 C3 S2 C1 58.9(4) . 16_656
C4 C3 S2 Ag1 7.4(4) . .
C2 C3 S2 Ag1 -169.3(3) . .
C18 S3 C16 C21 -112.1(4) 10_656 .
Ag1 S3 C16 C21 123.8(3) . .
C18 S3 C16 C17 68.7(4) 10_656 .
Ag1 S3 C16 C17 -55.4(4) . .
C21 C16 C17 C18 4.1(7) . .
S3 C16 C17 C18 -176.8(3) . .
C21 C16 C17 S4 179.5(4) . .
S3 C16 C17 S4 -1.3(6) . .
C16 C17 C18 C19 -4.5(7) . .
S4 C17 C18 C19 -179.6(4) . .
C16 C17 C18 S3 176.1(3) . 16_556
S4 C17 C18 S3 0.9(6) . 16_556
C17 C18 C19 C20 1.9(7) . .
S3 C18 C19 C20 -178.6(4) 16_556 .
C18 C19 C20 C21 1.2(7) . .
C18 C19 C20 C27 179.9(5) . .
C19 C20 C21 C16 -1.6(7) . .
C27 C20 C21 C16 179.7(5) . .
C17 C16 C21 C20 -1.1(7) . .
S3 C16 C21 C20 179.6(4) . .
C16 C17 S4 C22 128.8(4) . .
C18 C17 S4 C22 -56.2(5) . .
C17 S4 C22 C23 -78.1(5) . .
S4 C22 C23 N5 60.2(7) . .
C22 C23 N5 C26 71.6(8) . .
C22 C23 N5 N6 -102.2(6) . .
C26 N5 N6 C24 -0.4(6) . .
C23 N5 N6 C24 174.3(5) . .
C26 N5 N6 Ag1 -168.4(4) . .
C23 N5 N6 Ag1 6.2(7) . .
N5 N6 C24 C25 0.3(7) . .
Ag1 N6 C24 C25 166.9(4) . .
N6 C24 C25 C26 0.0(8) . .
N6 N5 C26 C25 0.4(7) . .
C23 N5 C26 C25 -173.9(6) . .
C24 C25 C26 N5 -0.2(8) . .
C21 C20 C27 C30 -76.5(8) . .
C19 C20 C27 C30 104.9(8) . .
C21 C20 C27 C28 162.1(6) . .
C19 C20 C27 C28 -16.6(9) . .
C21 C20 C27 C29 42.3(8) . .
C19 C20 C27 C29 -136.3(6) . .
